data_2210864
loop_
_publ_author_name
'Yang, Shu-Ping'
'Han, Li-Jun'
'Wang, Da-Qi'
'Ding, Tie-Zhu'

_publ_section_title
;
 (<i>E</i>,<i>E</i>)-4-(Dimethylamino)benzaldehyde
 <i>O</i>-[3-(3-chlorophenyl)propenoyl]oxime
;
_journal_coeditor_code AT2137
_journal_issue 11
_journal_name_full 'Acta Crystallographica Section E'
_journal_page_first o5199
_journal_page_last o5201
_journal_paper_doi 10.1107/S1600536806043741
_journal_volume 62
_journal_year 2006
_chemical_formula_iupac 'C18 H17 Cl N2 O2'
_chemical_formula_moiety 'C18 H17 Cl N2 O2'
_chemical_formula_sum 'C18 H17 Cl N2 O2'
_chemical_formula_weight 328.79
_chemical_melting_point 436
_chemical_name_systematic
;
(E,E)-4-(Dimethylamino)benzaldehyde O-[3-(3-chlorophenyl)propenoyl]oxime
;
_space_group_IT_number 2
_symmetry_cell_setting triclinic
_symmetry_space_group_name_Hall '-P 1'
_symmetry_space_group_name_H-M 'P -1'
_atom_sites_solution_hydrogens geom
_atom_sites_solution_primary direct
_atom_sites_solution_secondary difmap
_audit_creation_method SHELXL97
_cell_angle_alpha 108.706(5)
_cell_angle_beta 104.242(5)
_cell_angle_gamma 94.628(5)
_cell_formula_units_Z 2
_cell_length_a 8.161(3)
_cell_length_b 9.792(3)
_cell_length_c 11.228(4)
_cell_measurement_reflns_used 1077
_cell_measurement_temperature 298(2)
_cell_measurement_theta_max 22.57
_cell_measurement_theta_min 2.414
_cell_volume 811.2(5)
_computing_cell_refinement SMART
_computing_data_collection 'SMART (Siemens, 1996)'
_computing_data_reduction 'SAINT (Siemens, 1996)'
_computing_molecular_graphics 'SHELXTL (Sheldrick, 1997b)'
_computing_publication_material SHELXTL
_computing_structure_refinement 'SHELXL97 (Sheldrick, 1997a)'
_computing_structure_solution 'SHELXS97 (Sheldrick, 1997a)'
_diffrn_ambient_temperature 298(2)
_diffrn_measured_fraction_theta_full 0.987
_diffrn_measured_fraction_theta_max 0.987
_diffrn_measurement_device_type 'Siemens SMART 1000 CCD area-detector'
_diffrn_measurement_method '\f and \w'
_diffrn_radiation_monochromator graphite
_diffrn_radiation_source 'fine-focus sealed tube'
_diffrn_radiation_type MoK\a
_diffrn_radiation_wavelength 0.71073
_diffrn_reflns_av_R_equivalents 0.0214
_diffrn_reflns_av_sigmaI/netI 0.0518
_diffrn_reflns_limit_h_max 9
_diffrn_reflns_limit_h_min -9
_diffrn_reflns_limit_k_max 9
_diffrn_reflns_limit_k_min -11
_diffrn_reflns_limit_l_max 13
_diffrn_reflns_limit_l_min -8
_diffrn_reflns_number 4304
_diffrn_reflns_theta_full 25.01
_diffrn_reflns_theta_max 25.01
_diffrn_reflns_theta_min 2.00
_diffrn_standards_number 0
_exptl_absorpt_coefficient_mu 0.247
_exptl_absorpt_correction_T_max 0.9640
_exptl_absorpt_correction_T_min 0.8972
_exptl_absorpt_correction_type multi-scan
_exptl_absorpt_process_details '(SADABS; Sheldrick, 1996)'
_exptl_crystal_colour yellow
_exptl_crystal_density_diffrn 1.346
_exptl_crystal_density_method 'not measured'
_exptl_crystal_description columnar
_exptl_crystal_F_000 344
_exptl_crystal_size_max 0.45
_exptl_crystal_size_mid 0.28
_exptl_crystal_size_min 0.15
_refine_diff_density_max 0.215
_refine_diff_density_min -0.202
_refine_ls_extinction_expression Fc^*^=kFc[1+0.001xFc^2^\l^3^/sin(2\q)]^-1/4^
_refine_ls_extinction_method none
_refine_ls_goodness_of_fit_ref 1.022
_refine_ls_hydrogen_treatment constr
_refine_ls_matrix_type full
_refine_ls_number_parameters 211
_refine_ls_number_reflns 2840
_refine_ls_number_restraints 0
_refine_ls_restrained_S_all 1.022
_refine_ls_R_factor_all 0.0967
_refine_ls_R_factor_gt 0.0497
_refine_ls_shift/su_max 0.000
_refine_ls_shift/su_mean 0.000
_refine_ls_structure_factor_coef Fsqd
_refine_ls_weighting_details 'calc w = 1/[\s^2^(Fo^2^)+(0.0554P)^2^+0.0567P] where P=(Fo^2^+2Fc^2^)/3'
_refine_ls_weighting_scheme calc
_refine_ls_wR_factor_gt 0.1066
_refine_ls_wR_factor_ref 0.1308
_reflns_number_gt 1623
_reflns_number_total 2840
_reflns_threshold_expression I>2\s(I)
_cod_data_source_file at2137.cif
_cod_data_source_block I
_cod_original_cell_volume 811.1(5)
_cod_database_code 2210864
_cod_database_fobs_code 2210864

loop_
_symmetry_equiv_pos_as_xyz
'x, y, z'
'-x, -y, -z'

loop_
_atom_site_type_symbol
_atom_site_label
_atom_site_fract_x
_atom_site_fract_y
_atom_site_fract_z
_atom_site_U_iso_or_equiv
_atom_site_adp_type
_atom_site_calc_flag
_atom_site_refinement_flags
_atom_site_occupancy
Cl Cl1 0.47606(11) -0.31483(8) -0.53841(8) 0.0756(3) Uani d . 1
N N1 0.2248(3) 0.6025(2) 0.0179(2) 0.0597(7) Uani d . 1
N N2 0.0979(3) 1.2383(2) 0.3388(2) 0.0622(7) Uani d . 1
O O1 0.2443(3) 0.45227(18) -0.00377(18) 0.0638(6) Uani d . 1
O O2 0.3118(4) 0.4463(2) -0.1870(2) 0.1073(10) Uani d . 1
C C1 0.2900(4) 0.3877(3) -0.1135(3) 0.0597(8) Uani d . 1
C C2 0.3081(4) 0.2377(3) -0.1265(3) 0.0568(8) Uani d . 1
H H2 0.2849 0.2020 -0.0638 0.068 Uiso calc R 1
C C3 0.3556(4) 0.1507(3) -0.2226(3) 0.0544(8) Uani d . 1
H H3 0.3803 0.1919 -0.2816 0.065 Uiso calc R 1
C C4 0.3750(3) -0.0024(3) -0.2499(3) 0.0466(7) Uani d . 1
C C5 0.4150(3) -0.0782(3) -0.3637(2) 0.0512(7) Uani d . 1
H H5 0.4311 -0.0305 -0.4206 0.061 Uiso calc R 1
C C6 0.4310(3) -0.2230(3) -0.3930(3) 0.0499(7) Uani d . 1
C C7 0.4089(4) -0.2952(3) -0.3105(3) 0.0601(8) Uani d . 1
H H7 0.4188 -0.3935 -0.3315 0.072 Uiso calc R 1
C C8 0.3718(4) -0.2211(3) -0.1962(3) 0.0633(8) Uani d . 1
H H8 0.3589 -0.2689 -0.1388 0.076 Uiso calc R 1
C C9 0.3537(4) -0.0766(3) -0.1666(3) 0.0580(8) Uani d . 1
H H9 0.3270 -0.0279 -0.0898 0.070 Uiso calc R 1
C C10 0.1916(4) 0.6533(3) 0.1263(3) 0.0555(8) Uani d . 1
H H10 0.1837 0.5927 0.1744 0.067 Uiso calc R 1
C C11 0.1652(3) 0.8034(3) 0.1780(2) 0.0478(7) Uani d . 1
C C12 0.1688(4) 0.8991(3) 0.1108(3) 0.0545(8) Uani d . 1
H H12 0.1867 0.8667 0.0284 0.065 Uiso calc R 1
C C13 0.1465(4) 1.0404(3) 0.1632(3) 0.0559(8) Uani d . 1
H H13 0.1497 1.1018 0.1152 0.067 Uiso calc R 1
C C14 0.1190(3) 1.0959(3) 0.2866(3) 0.0486(7) Uani d . 1
C C15 0.1155(4) 0.9988(3) 0.3538(3) 0.0575(8) Uani d . 1
H H15 0.0981 1.0306 0.4364 0.069 Uiso calc R 1
C C16 0.1375(4) 0.8571(3) 0.2998(3) 0.0572(8) Uani d . 1
H H16 0.1337 0.7949 0.3469 0.069 Uiso calc R 1
C C17 0.1051(5) 1.3400(3) 0.2704(3) 0.0812(10) Uani d . 1
H H17A 0.1063 1.4369 0.3280 0.122 Uiso calc R 1
H H17B 0.0064 1.3123 0.1949 0.122 Uiso calc R 1
H H17C 0.2075 1.3384 0.2427 0.122 Uiso calc R 1
C C18 0.0621(4) 1.2906(3) 0.4644(3) 0.0805(10) Uani d . 1
H H18A 0.0456 1.3905 0.4841 0.121 Uiso calc R 1
H H18B 0.1570 1.2845 0.5317 0.121 Uiso calc R 1
H H18C -0.0400 1.2313 0.4608 0.121 Uiso calc R 1

loop_
_atom_site_aniso_label
_atom_site_aniso_U_11
_atom_site_aniso_U_22
_atom_site_aniso_U_33
_atom_site_aniso_U_12
_atom_site_aniso_U_13
_atom_site_aniso_U_23
Cl1 0.0972(7) 0.0614(5) 0.0691(5) 0.0286(4) 0.0378(5) 0.0105(4)
N1 0.0840(19) 0.0368(13) 0.0641(16) 0.0184(12) 0.0312(14) 0.0161(11)
N2 0.0802(19) 0.0448(14) 0.0638(15) 0.0212(13) 0.0302(14) 0.0125(12)
O1 0.0966(17) 0.0388(11) 0.0696(13) 0.0245(10) 0.0439(12) 0.0191(9)
O2 0.217(3) 0.0509(13) 0.0936(17) 0.0471(16) 0.0925(19) 0.0368(13)
C1 0.080(2) 0.0408(16) 0.0605(19) 0.0129(15) 0.0280(17) 0.0142(14)
C2 0.077(2) 0.0414(15) 0.0604(18) 0.0129(14) 0.0293(16) 0.0211(14)
C3 0.076(2) 0.0400(15) 0.0557(17) 0.0125(14) 0.0300(16) 0.0194(13)
C4 0.0508(18) 0.0399(15) 0.0536(16) 0.0108(13) 0.0220(14) 0.0164(12)
C5 0.058(2) 0.0456(16) 0.0550(17) 0.0103(14) 0.0223(15) 0.0194(13)
C6 0.0514(19) 0.0406(15) 0.0562(17) 0.0121(13) 0.0185(14) 0.0119(13)
C7 0.069(2) 0.0407(16) 0.076(2) 0.0169(15) 0.0268(17) 0.0214(15)
C8 0.085(2) 0.0477(17) 0.075(2) 0.0189(16) 0.0379(18) 0.0323(15)
C9 0.078(2) 0.0499(17) 0.0596(18) 0.0176(15) 0.0370(17) 0.0227(14)
C10 0.069(2) 0.0455(16) 0.0564(18) 0.0113(14) 0.0245(16) 0.0189(14)
C11 0.0564(19) 0.0414(15) 0.0464(15) 0.0074(13) 0.0191(14) 0.0135(12)
C12 0.072(2) 0.0511(17) 0.0434(15) 0.0126(15) 0.0260(15) 0.0129(13)
C13 0.079(2) 0.0436(16) 0.0512(17) 0.0141(15) 0.0235(16) 0.0198(13)
C14 0.0469(18) 0.0436(16) 0.0519(16) 0.0080(13) 0.0147(14) 0.0119(13)
C15 0.078(2) 0.0517(17) 0.0504(16) 0.0149(15) 0.0341(16) 0.0154(14)
C16 0.076(2) 0.0487(16) 0.0562(17) 0.0143(15) 0.0298(16) 0.0222(14)
C17 0.104(3) 0.0480(18) 0.094(2) 0.0186(18) 0.030(2) 0.0260(18)
C18 0.090(3) 0.068(2) 0.083(2) 0.0301(19) 0.043(2) 0.0096(17)

loop_
_atom_type_symbol
_atom_type_description
_atom_type_scat_dispersion_real
_atom_type_scat_dispersion_imag
_atom_type_scat_source
C C 0.0033 0.0016 'International Tables Vol C Tables 4.2.6.8 and 6.1.1.4'
H H 0.0000 0.0000 'International Tables Vol C Tables 4.2.6.8 and 6.1.1.4'
N N 0.0061 0.0033 'International Tables Vol C Tables 4.2.6.8 and 6.1.1.4'
O O 0.0106 0.0060 'International Tables Vol C Tables 4.2.6.8 and 6.1.1.4'
Cl Cl 0.1484 0.1585 'International Tables Vol C Tables 4.2.6.8 and 6.1.1.4'

loop_
_geom_angle_atom_site_label_1
_geom_angle_atom_site_label_2
_geom_angle_atom_site_label_3
_geom_angle
_geom_angle_publ_flag
C10 N1 O1 107.9(2) y
C14 N2 C17 122.0(2) ?
C14 N2 C18 120.4(2) ?
C17 N2 C18 117.6(2) ?
C1 O1 N1 113.7(2) ?
O2 C1 O1 124.3(3) ?
O2 C1 C2 125.9(3) ?
O1 C1 C2 109.8(3) ?
C3 C2 C1 122.7(3) y
C3 C2 H2 118.7 ?
C1 C2 H2 118.7 ?
C2 C3 C4 128.7(3) y
C2 C3 H3 115.7 ?
C4 C3 H3 115.7 ?
C5 C4 C9 118.2(2) ?
C5 C4 C3 119.2(2) ?
C9 C4 C3 122.6(2) ?
C6 C5 C4 120.5(3) ?
C6 C5 H5 119.8 ?
C4 C5 H5 119.8 ?
C7 C6 C5 120.8(3) ?
C7 C6 Cl1 120.2(2) ?
C5 C6 Cl1 119.0(2) ?
C6 C7 C8 119.4(2) ?
C6 C7 H7 120.3 ?
C8 C7 H7 120.3 ?
C9 C8 C7 120.2(3) ?
C9 C8 H8 119.9 ?
C7 C8 H8 119.9 ?
C8 C9 C4 120.9(3) ?
C8 C9 H9 119.6 ?
C4 C9 H9 119.6 ?
N1 C10 C11 122.0(3) ?
N1 C10 H10 119.0 ?
C11 C10 H10 119.0 ?
C12 C11 C16 117.0(2) ?
C12 C11 C10 122.7(2) ?
C16 C11 C10 120.3(3) y
C13 C12 C11 121.2(3) ?
C13 C12 H12 119.4 ?
C11 C12 H12 119.4 ?
C12 C13 C14 122.2(3) ?
C12 C13 H13 118.9 ?
C14 C13 H13 118.9 ?
N2 C14 C15 121.9(2) ?
N2 C14 C13 121.8(3) ?
C15 C14 C13 116.2(2) ?
C16 C15 C14 120.9(3) ?
C16 C15 H15 119.5 ?
C14 C15 H15 119.5 ?
C15 C16 C11 122.4(3) ?
C15 C16 H16 118.8 ?
C11 C16 H16 118.8 ?
N2 C17 H17A 109.5 ?
N2 C17 H17B 109.5 ?
H17A C17 H17B 109.5 ?
N2 C17 H17C 109.5 ?
H17A C17 H17C 109.5 ?
H17B C17 H17C 109.5 ?
N2 C18 H18A 109.5 ?
N2 C18 H18B 109.5 ?
H18A C18 H18B 109.5 ?
N2 C18 H18C 109.5 ?
H18A C18 H18C 109.5 ?
H18B C18 H18C 109.5 ?

loop_
_geom_bond_atom_site_label_1
_geom_bond_atom_site_label_2
_geom_bond_distance
_geom_bond_publ_flag
Cl1 C6 1.737(3) ?
N1 C10 1.263(3) y
N1 O1 1.441(3) y
N2 C14 1.371(3) ?
N2 C17 1.446(3) ?
N2 C18 1.450(3) ?
O1 C1 1.350(3) ?
O2 C1 1.184(3) ?
C1 C2 1.452(4) ?
C2 C3 1.308(3) ?
C2 H2 0.9300 ?
C3 C4 1.461(3) ?
C3 H3 0.9300 ?
C4 C5 1.388(3) ?
C4 C9 1.388(4) ?
C5 C6 1.374(3) ?
C5 H5 0.9300 ?
C6 C7 1.368(4) ?
C7 C8 1.376(4) ?
C7 H7 0.9300 ?
C8 C9 1.375(3) ?
C8 H8 0.9300 ?
C9 H9 0.9300 ?
C10 C11 1.453(3) ?
C10 H10 0.9300 ?
C11 C12 1.381(3) ?
C11 C16 1.381(3) ?
C12 C13 1.366(3) ?
C12 H12 0.9300 ?
C13 C14 1.398(3) ?
C13 H13 0.9300 ?
C14 C15 1.393(4) ?
C15 C16 1.371(4) ?
C15 H15 0.9300 ?
C16 H16 0.9300 ?
C17 H17A 0.9600 ?
C17 H17B 0.9600 ?
C17 H17C 0.9600 ?
C18 H18A 0.9600 ?
C18 H18B 0.9600 ?
C18 H18C 0.9600 ?

loop_
_geom_hbond_atom_site_label_D
_geom_hbond_atom_site_label_H
_geom_hbond_atom_site_label_A
_geom_hbond_site_symmetry_A
_geom_hbond_distance_DH
_geom_hbond_distance_HA
_geom_hbond_distance_DA
_geom_hbond_angle_DHA
C8 H8 O2 1_545 0.93 2.64 3.292(3) 127.7
C8 H8 N1 1_545 0.93 2.83 3.735(4) 163.9

loop_
_geom_torsion_atom_site_label_1
_geom_torsion_atom_site_label_2
_geom_torsion_atom_site_label_3
_geom_torsion_atom_site_label_4
_geom_torsion
_geom_torsion_publ_flag
C10 N1 O1 C1 -176.4(2) ?
N1 O1 C1 O2 -0.4(4) ?
N1 O1 C1 C2 179.5(2) y
O2 C1 C2 C3 1.6(5) ?
O1 C1 C2 C3 -178.3(3) ?
C1 C2 C3 C4 -178.4(3) y
C2 C3 C4 C5 175.2(3) ?
C2 C3 C4 C9 -4.2(5) ?
C9 C4 C5 C6 0.7(4) ?
C3 C4 C5 C6 -178.8(2) ?
C4 C5 C6 C7 -0.4(4) ?
C4 C5 C6 Cl1 178.5(2) ?
C5 C6 C7 C8 -0.6(4) ?
Cl1 C6 C7 C8 -179.5(2) ?
C6 C7 C8 C9 1.3(5) ?
C7 C8 C9 C4 -1.0(5) ?
C5 C4 C9 C8 0.0(4) ?
C3 C4 C9 C8 179.5(3) ?
O1 N1 C10 C11 179.6(2) y
N1 C10 C11 C12 2.3(4) ?
N1 C10 C11 C16 -176.8(3) ?
C16 C11 C12 C13 0.2(4) ?
C10 C11 C12 C13 -178.8(3) ?
C11 C12 C13 C14 0.0(5) ?
C17 N2 C14 C15 178.6(3) ?
C18 N2 C14 C15 -3.2(4) ?
C17 N2 C14 C13 -0.9(4) ?
C18 N2 C14 C13 177.3(3) ?
C12 C13 C14 N2 179.6(3) ?
C12 C13 C14 C15 0.0(4) ?
N2 C14 C15 C16 -179.8(3) ?
C13 C14 C15 C16 -0.2(4) ?
C14 C15 C16 C11 0.5(5) ?
C12 C11 C16 C15 -0.5(4) ?
C10 C11 C16 C15 178.6(3) ?

loop_
_cod_related_entry_id
_cod_related_entry_database
_cod_related_entry_code
1 ChemSpider 30655081
